data_7153103
loop_
_publ_author_name
'Yang, Yan-Ling'
'Wang, Ya-Wen'
'Duan, Dong-Zhu'
'Zhang, Ai-Jiang'
'Fang, Jian-Guo'
'Peng, Yu'

_publ_section_title
;
 Off-on-off fluorescent chemosensor for pH measurement with a terbium(iii)
 complex based on a tripodal salicylic-acid derivative.
;
_journal_issue 40
_journal_name_full 'Organic &amp; biomolecular chemistry'
_journal_page_first 6960
_journal_page_last 6966
_journal_paper_doi 10.1039/c3ob41319e
_journal_volume 11
_journal_year 2013
_chemical_formula_sum 'C76 H74 Br6 Gd2 N6 O26 S2'
_chemical_formula_weight 2345.46
_chemical_name_systematic
;
?
;
_space_group_IT_number 2
_symmetry_cell_setting triclinic
_symmetry_space_group_name_Hall '-P 1'
_symmetry_space_group_name_H-M 'P -1'
_atom_sites_solution_hydrogens geom
_atom_sites_solution_primary direct
_atom_sites_solution_secondary difmap
_audit_creation_method SHELXL-97
_cell_angle_alpha 76.149(2)
_cell_angle_beta 87.850(2)
_cell_angle_gamma 88.362(2)
_cell_formula_units_Z 1
_cell_length_a 12.838(2)
_cell_length_b 12.867(2)
_cell_length_c 16.039(3)
_cell_measurement_reflns_used 3322
_cell_measurement_temperature 296(2)
_cell_measurement_theta_max 21.82
_cell_measurement_theta_min 2.30
_cell_volume 2570.1(7)
_computing_cell_refinement 'Bruker SMART'
_computing_data_collection 'Bruker SMART'
_computing_data_reduction 'Bruker SAINT'
_computing_molecular_graphics 'Bruker SHELXTL'
_computing_publication_material 'Bruker SHELXTL'
_computing_structure_refinement 'SHELXL-97 (Sheldrick, 1997)'
_computing_structure_solution 'SHELXS-97 (Sheldrick, 1990)'
_diffrn_ambient_temperature 296(2)
_diffrn_measured_fraction_theta_full 0.982
_diffrn_measured_fraction_theta_max 0.982
_diffrn_measurement_device_type 'CCD area detector'
_diffrn_measurement_method 'phi and omega scans'
_diffrn_radiation_monochromator graphite
_diffrn_radiation_source 'fine-focus sealed tube'
_diffrn_radiation_type MoK\a
_diffrn_radiation_wavelength 0.71073
_diffrn_reflns_av_R_equivalents 0.0486
_diffrn_reflns_av_sigmaI/netI 0.0924
_diffrn_reflns_limit_h_max 15
_diffrn_reflns_limit_h_min -15
_diffrn_reflns_limit_k_max 15
_diffrn_reflns_limit_k_min -14
_diffrn_reflns_limit_l_max 19
_diffrn_reflns_limit_l_min 0
_diffrn_reflns_number 17141
_diffrn_reflns_theta_full 25.20
_diffrn_reflns_theta_max 25.20
_diffrn_reflns_theta_min 2.30
_exptl_absorpt_coefficient_mu 3.718
_exptl_absorpt_correction_T_max 0.658
_exptl_absorpt_correction_T_min 0.539
_exptl_absorpt_correction_type multi-scan
_exptl_absorpt_process_details sadabs
_exptl_crystal_colour colorless
_exptl_crystal_density_diffrn 1.515
_exptl_crystal_density_method 'not measured'
_exptl_crystal_description block
_exptl_crystal_F_000 1150
_exptl_crystal_size_max 0.30
_exptl_crystal_size_mid 0.25
_exptl_crystal_size_min 0.20
_platon_squeeze_details
;
;
_refine_diff_density_max 0.899
_refine_diff_density_min -0.938
_refine_diff_density_rms 0.112
_refine_ls_extinction_method none
_refine_ls_goodness_of_fit_ref 0.903
_refine_ls_hydrogen_treatment constr
_refine_ls_matrix_type full
_refine_ls_number_parameters 575
_refine_ls_number_reflns 9098
_refine_ls_number_restraints 816
_refine_ls_restrained_S_all 0.893
_refine_ls_R_factor_all 0.0688
_refine_ls_R_factor_gt 0.0443
_refine_ls_shift/su_max 0.002
_refine_ls_shift/su_mean 0.000
_refine_ls_structure_factor_coef Fsqd
_refine_ls_weighting_details 'calc w=1/[\s^2^(Fo^2^)+(0.0363P)^2^+0.6302P] where P=(Fo^2^+2Fc^2^)/3'
_refine_ls_weighting_scheme calc
_refine_ls_wR_factor_gt 0.0846
_refine_ls_wR_factor_ref 0.0907
_reflns_number_gt 6460
_reflns_number_total 9098
_reflns_threshold_expression >2sigma(I)
_cod_data_source_file c3ob41319e.txt
_cod_data_source_block 2
_cod_depositor_comments
;
The following automatic conversions were performed:

'_symmetry_cell_setting' value 'Triclinic' changed to 'triclinic'
according to /home/saulius/struct/CIF-dictionaries/cif_core.dic
dictionary named 'cif_core.dic' version 2.4.2 from 2011-04-26.

Automatic conversion script
Id: cif_fix_values 1891 2012-01-12 08:04:46Z andrius 
;
_cod_original_cell_volume 2570.0(7)
_cod_original_sg_symbol_H-M P-1
_cod_database_code 7153103

loop_
_symmetry_equiv_pos_as_xyz
'x, y, z'
'-x, -y, -z'

loop_
_atom_site_label
_atom_site_type_symbol
_atom_site_fract_x
_atom_site_fract_y
_atom_site_fract_z
_atom_site_U_iso_or_equiv
_atom_site_adp_type
_atom_site_occupancy
_atom_site_symmetry_multiplicity
_atom_site_calc_flag
_atom_site_refinement_flags
_atom_site_disorder_assembly
_atom_site_disorder_group
Gd1 Gd 0.58956(2) 0.37334(2) 0.559713(17) 0.02401(9) Uani 1 1 d U . .
Br1 Br 0.30706(8) 0.63823(8) 0.92180(5) 0.0949(3) Uani 1 1 d U . .
Br2 Br 0.05410(6) 0.49822(8) 0.10052(5) 0.0769(3) Uani 1 1 d U . .
Br3 Br 0.35611(7) 0.38295(8) 0.12438(5) 0.0946(3) Uani 1 1 d U . .
C1 C 0.0884(9) 0.1468(9) 1.0712(6) 0.148(4) Uani 1 1 d U . .
H1A H 0.1191 0.2144 1.0697 0.222 Uiso 1 1 calc R . .
H1B H 0.1361 0.0898 1.0957 0.222 Uiso 1 1 calc R . .
H1C H 0.0250 0.1400 1.1055 0.222 Uiso 1 1 calc R . .
C2 C 0.0644(9) 0.1405(8) 0.9793(6) 0.092(2) Uani 1 1 d U . .
C3 C 0.1333(8) 0.0829(7) 0.9399(6) 0.096(2) Uani 1 1 d U . .
H3 H 0.1902 0.0474 0.9690 0.115 Uiso 1 1 calc R . .
C4 C 0.1166(7) 0.0780(6) 0.8544(5) 0.077(2) Uani 1 1 d U . .
H4 H 0.1620 0.0393 0.8261 0.093 Uiso 1 1 calc R . .
C5 C 0.0308(6) 0.1324(5) 0.8137(4) 0.0569(17) Uani 1 1 d U . .
C6 C -0.0356(6) 0.1873(6) 0.8562(5) 0.079(2) Uani 1 1 d U . .
H6 H -0.0934 0.2232 0.8287 0.095 Uiso 1 1 calc R . .
C7 C -0.0174(8) 0.1900(7) 0.9429(6) 0.095(2) Uani 1 1 d U . .
H7 H -0.0632 0.2266 0.9726 0.114 Uiso 1 1 calc R . .
C8 C 0.1279(4) 0.2756(4) 0.6028(3) 0.0276(12) Uani 1 1 d U . .
C9 C 0.1350(4) 0.3493(4) 0.6630(3) 0.0330(13) Uani 1 1 d U . .
H9A H 0.1428 0.4227 0.6303 0.040 Uiso 1 1 calc R . .
H9B H 0.0720 0.3455 0.6988 0.040 Uiso 1 1 calc R . .
C10 C 0.2467(4) 0.3883(4) 0.7643(3) 0.0317(13) Uani 1 1 d U . .
C11 C 0.2004(5) 0.3777(5) 0.8443(4) 0.0432(15) Uani 1 1 d U . .
H11 H 0.1553 0.3218 0.8663 0.052 Uiso 1 1 calc R . .
C12 C 0.2214(5) 0.4508(5) 0.8921(4) 0.0500(17) Uani 1 1 d U . .
H12 H 0.1925 0.4426 0.9473 0.060 Uiso 1 1 calc R . .
C13 C 0.2844(5) 0.5347(5) 0.8578(4) 0.0425(15) Uani 1 1 d U . .
C14 C 0.3316(4) 0.5464(5) 0.7784(3) 0.0384(14) Uani 1 1 d U . .
H14 H 0.3744 0.6042 0.7561 0.046 Uiso 1 1 calc R . .
C15 C 0.3149(4) 0.4712(4) 0.7313(3) 0.0286(12) Uani 1 1 d U . .
C16 C 0.3768(4) 0.4800(4) 0.6481(3) 0.0283(12) Uani 1 1 d U . .
C17 C 0.0438(4) 0.3205(4) 0.5362(3) 0.0336(13) Uani 1 1 d U . .
H17A H 0.0315 0.2702 0.5014 0.040 Uiso 1 1 calc R . .
H17B H -0.0214 0.3337 0.5650 0.040 Uiso 1 1 calc R . .
C18 C 0.0695(4) 0.4427(4) 0.3980(4) 0.0330(13) Uani 1 1 d U . .
C19 C -0.0125(4) 0.4035(4) 0.3605(4) 0.0402(15) Uani 1 1 d U . .
H19 H -0.0637 0.3642 0.3959 0.048 Uiso 1 1 calc R . .
C20 C -0.0199(5) 0.4212(5) 0.2727(4) 0.0428(15) Uani 1 1 d U . .
H20 H -0.0742 0.3932 0.2487 0.051 Uiso 1 1 calc R . .
C21 C 0.0559(5) 0.4820(5) 0.2214(4) 0.0429(15) Uani 1 1 d U . .
C22 C 0.1341(4) 0.5272(5) 0.2566(4) 0.0387(14) Uani 1 1 d U . .
H22 H 0.1826 0.5701 0.2206 0.046 Uiso 1 1 calc R . .
C23 C 0.1417(4) 0.5099(4) 0.3444(3) 0.0280(12) Uani 1 1 d U . .
C24 C 0.2300(4) 0.5617(4) 0.3766(4) 0.0305(13) Uani 1 1 d U . .
C25 C 0.2331(4) 0.2719(4) 0.5573(3) 0.0332(13) Uani 1 1 d U . .
H25A H 0.2539 0.3440 0.5291 0.040 Uiso 1 1 calc R . .
H25B H 0.2851 0.2407 0.5989 0.040 Uiso 1 1 calc R . .
C26 C 0.2596(4) 0.2516(4) 0.4120(3) 0.0310(13) Uani 1 1 d U . .
C27 C 0.2067(4) 0.2233(5) 0.3477(4) 0.0382(14) Uani 1 1 d U . .
H27 H 0.1503 0.1779 0.3624 0.046 Uiso 1 1 calc R . .
C28 C 0.2349(5) 0.2601(5) 0.2628(4) 0.0503(17) Uani 1 1 d U . .
H28 H 0.1996 0.2385 0.2205 0.060 Uiso 1 1 calc R . .
C29 C 0.3168(5) 0.3301(5) 0.2411(3) 0.0422(15) Uani 1 1 d U . .
C30 C 0.3705(4) 0.3601(4) 0.3044(3) 0.0351(14) Uani 1 1 d U . .
H30 H 0.4243 0.4085 0.2890 0.042 Uiso 1 1 calc R . .
C31 C 0.3455(4) 0.3194(4) 0.3895(3) 0.0265(12) Uani 1 1 d U . .
C32 C 0.4175(4) 0.3425(4) 0.4557(3) 0.0253(12) Uani 1 1 d U . .
C33 C 0.7515(5) 0.2253(5) 0.4678(5) 0.0579(18) Uani 1 1 d U . .
H33 H 0.7523 0.2861 0.4226 0.069 Uiso 1 1 calc R . .
C34 C 0.8775(7) 0.1477(7) 0.3820(6) 0.113(3) Uani 1 1 d U . .
H34A H 0.8575 0.2098 0.3387 0.170 Uiso 1 1 calc R . .
H34B H 0.8655 0.0844 0.3622 0.170 Uiso 1 1 calc R . .
H34C H 0.9501 0.1510 0.3932 0.170 Uiso 1 1 calc R . .
C35 C 0.8219(7) 0.0514(7) 0.5275(6) 0.106(3) Uani 1 1 d U . .
H35A H 0.7775 0.0607 0.5748 0.160 Uiso 1 1 calc R . .
H35B H 0.8925 0.0393 0.5458 0.160 Uiso 1 1 calc R . .
H35C H 0.7994 -0.0089 0.5079 0.160 Uiso 1 1 calc R . .
C36A C 0.6329(10) 0.1556(8) 0.7122(7) 0.053(3) Uani 0.616(8) 1 d PU A 1
H36A H 0.6950 0.1716 0.6777 0.063 Uiso 0.616(8) 1 d PR A 1
C37A C 0.7061(12) 0.0026(11) 0.8174(9) 0.110(5) Uani 0.616(8) 1 d PU A 1
H37A H 0.6908 -0.0709 0.8204 0.166 Uiso 0.616(8) 1 calc PR A 1
H37B H 0.7178 0.0114 0.8740 0.166 Uiso 0.616(8) 1 calc PR A 1
H37C H 0.7675 0.0223 0.7816 0.166 Uiso 0.616(8) 1 calc PR A 1
C38A C 0.5157(17) 0.0513(19) 0.8098(15) 0.100(6) Uani 0.616(8) 1 d PU A 1
H38A H 0.4685 0.0979 0.7723 0.150 Uiso 0.616(8) 1 calc PR A 1
H38B H 0.5074 0.0630 0.8666 0.150 Uiso 0.616(8) 1 calc PR A 1
H38C H 0.5008 -0.0218 0.8113 0.150 Uiso 0.616(8) 1 calc PR A 1
C36B C 0.4935(16) 0.1854(14) 0.7244(11) 0.057(5) Uani 0.384(8) 1 d PU A 2
H36B H 0.4297 0.2264 0.7106 0.069 Uiso 0.384(8) 1 d PR A 2
C37B C 0.398(2) 0.066(2) 0.8437(16) 0.120(9) Uani 0.384(8) 1 d PU A 2
H37D H 0.3682 0.1268 0.8615 0.180 Uiso 0.384(8) 1 d PR A 2
H37E H 0.4167 0.0115 0.8934 0.180 Uiso 0.384(8) 1 d PR A 2
H37F H 0.3489 0.0387 0.8114 0.180 Uiso 0.384(8) 1 d PR A 2
C38B C 0.578(3) 0.026(3) 0.819(2) 0.114(9) Uani 0.384(8) 1 d PU A 2
H38D H 0.6389 0.0611 0.7898 0.171 Uiso 0.384(8) 1 calc PR A 2
H38E H 0.5678 -0.0386 0.8005 0.171 Uiso 0.384(8) 1 calc PR A 2
H38F H 0.5870 0.0093 0.8796 0.171 Uiso 0.384(8) 1 calc PR A 2
N1 N 0.1019(3) 0.1627(3) 0.6460(3) 0.0355(11) Uani 1 1 d U . .
H1 H 0.1440 0.1137 0.6358 0.043 Uiso 1 1 calc R . .
N2 N 0.8163(4) 0.1445(4) 0.4599(4) 0.0650(17) Uani 1 1 d U . .
N3A N 0.6162(10) 0.0726(8) 0.7799(7) 0.065(3) Uani 0.616(8) 1 d PU A 1
N3B N 0.4819(19) 0.1012(18) 0.7963(15) 0.075(6) Uani 0.384(8) 1 d PU A 2
O1 O -0.0831(3) 0.1944(4) 0.6821(3) 0.0627(13) Uani 1 1 d U . .
O2 O -0.0053(3) 0.0118(3) 0.7138(3) 0.0578(12) Uani 1 1 d U . .
O3 O 0.2243(3) 0.3159(3) 0.7161(2) 0.0338(9) Uani 1 1 d U . .
O4 O 0.0832(3) 0.4185(3) 0.4837(2) 0.0389(10) Uani 1 1 d U . .
O5 O 0.2267(3) 0.2090(3) 0.4950(2) 0.0380(10) Uani 1 1 d U . .
O6 O 0.3621(3) 0.5655(3) 0.5909(2) 0.0348(9) Uani 1 1 d U . .
O7 O 0.4388(3) 0.4044(3) 0.6440(2) 0.0353(9) Uani 1 1 d U . .
O8 O 0.2304(3) 0.5665(3) 0.4532(2) 0.0414(10) Uani 1 1 d U . .
O9 O 0.3035(3) 0.6002(3) 0.3246(2) 0.0415(10) Uani 1 1 d U . .
O10 O 0.4660(3) 0.2661(3) 0.5013(2) 0.0347(9) Uani 1 1 d U . .
O11 O 0.4303(3) 0.4386(3) 0.4590(2) 0.0293(8) Uani 1 1 d U . .
O12 O 0.6927(3) 0.2274(3) 0.5269(3) 0.0460(11) Uani 1 1 d U . .
O13 O 0.5657(4) 0.2151(3) 0.6746(3) 0.0484(11) Uani 1 1 d U . .
S1 S 0.00337(13) 0.12305(13) 0.70956(10) 0.0445(4) Uani 1 1 d U . .

loop_
_atom_site_aniso_label
_atom_site_aniso_U_11
_atom_site_aniso_U_22
_atom_site_aniso_U_33
_atom_site_aniso_U_23
_atom_site_aniso_U_13
_atom_site_aniso_U_12
Gd1 0.02491(15) 0.02101(14) 0.02559(15) -0.00468(10) -0.00086(10) 0.00093(11)
Br1 0.1292(8) 0.1061(7) 0.0714(6) -0.0646(5) 0.0267(5) -0.0424(6)
Br2 0.0621(5) 0.1342(8) 0.0418(4) -0.0347(5) -0.0108(4) 0.0016(5)
Br3 0.1116(7) 0.1400(8) 0.0306(4) -0.0160(5) 0.0007(4) -0.0151(6)
C1 0.194(7) 0.143(7) 0.109(6) -0.027(5) -0.004(6) -0.052(6)
C2 0.118(5) 0.089(5) 0.067(4) -0.010(4) 0.007(4) -0.038(4)
C3 0.117(5) 0.083(4) 0.079(4) 0.002(4) -0.016(4) -0.017(4)
C4 0.099(5) 0.068(4) 0.065(4) -0.013(3) -0.009(4) -0.009(4)
C5 0.074(4) 0.044(3) 0.050(4) -0.008(3) 0.012(3) -0.012(3)
C6 0.091(4) 0.079(4) 0.067(4) -0.019(4) 0.028(4) -0.018(4)
C7 0.112(5) 0.097(5) 0.079(4) -0.026(4) 0.029(4) -0.027(4)
C8 0.027(3) 0.023(3) 0.030(3) -0.002(2) 0.004(2) 0.000(2)
C9 0.033(3) 0.035(3) 0.032(3) -0.009(3) -0.009(2) 0.001(3)
C10 0.029(3) 0.037(3) 0.029(3) -0.008(3) 0.003(2) -0.002(3)
C11 0.045(4) 0.048(4) 0.034(3) -0.007(3) 0.014(3) -0.013(3)
C12 0.051(4) 0.070(4) 0.032(3) -0.019(3) 0.015(3) -0.008(4)
C13 0.050(4) 0.050(4) 0.032(3) -0.018(3) 0.006(3) -0.010(3)
C14 0.042(4) 0.037(3) 0.038(3) -0.012(3) 0.006(3) -0.006(3)
C15 0.031(3) 0.030(3) 0.024(3) -0.006(2) 0.005(2) 0.005(2)
C16 0.023(3) 0.032(3) 0.031(3) -0.009(3) 0.002(2) -0.010(3)
C17 0.025(3) 0.033(3) 0.042(3) -0.007(3) -0.002(2) -0.009(3)
C18 0.034(3) 0.031(3) 0.037(3) -0.013(3) -0.012(3) 0.007(3)
C19 0.035(3) 0.036(3) 0.049(4) -0.006(3) -0.010(3) -0.001(3)
C20 0.040(4) 0.043(4) 0.050(4) -0.017(3) -0.020(3) 0.001(3)
C21 0.034(4) 0.060(4) 0.037(4) -0.017(3) -0.011(3) 0.004(3)
C22 0.027(3) 0.051(4) 0.038(3) -0.010(3) -0.001(3) -0.003(3)
C23 0.027(3) 0.025(3) 0.032(3) -0.006(2) -0.006(2) 0.003(2)
C24 0.032(3) 0.025(3) 0.035(3) -0.007(3) -0.010(3) 0.007(3)
C25 0.035(3) 0.030(3) 0.036(3) -0.010(3) 0.004(3) -0.005(3)
C26 0.032(3) 0.024(3) 0.038(3) -0.011(2) -0.001(3) 0.006(3)
C27 0.033(3) 0.043(4) 0.046(4) -0.023(3) -0.006(3) -0.003(3)
C28 0.048(4) 0.060(4) 0.051(4) -0.028(3) -0.012(3) -0.001(3)
C29 0.052(4) 0.051(4) 0.025(3) -0.015(3) -0.005(3) 0.016(3)
C30 0.030(3) 0.041(3) 0.034(3) -0.008(3) 0.002(3) 0.001(3)
C31 0.026(3) 0.023(3) 0.031(3) -0.011(2) 0.000(2) 0.009(2)
C32 0.020(3) 0.026(3) 0.029(3) -0.007(2) 0.008(2) -0.003(2)
C33 0.047(4) 0.037(4) 0.091(5) -0.021(4) 0.004(4) 0.001(3)
C34 0.102(6) 0.100(6) 0.153(7) -0.064(5) 0.038(5) -0.009(5)
C35 0.108(6) 0.078(5) 0.135(7) -0.028(5) -0.023(5) 0.025(5)
C36A 0.089(8) 0.029(5) 0.039(6) -0.003(4) -0.007(5) -0.005(5)
C37A 0.136(12) 0.081(9) 0.101(10) 0.003(8) -0.016(9) 0.029(9)
C38A 0.124(13) 0.090(12) 0.087(10) -0.023(10) -0.014(11) -0.008(11)
C36B 0.075(10) 0.044(8) 0.049(9) -0.001(7) -0.012(8) -0.010(8)
C37B 0.106(14) 0.133(15) 0.106(14) 0.003(12) -0.008(12) -0.023(13)
C38B 0.120(15) 0.108(14) 0.111(14) -0.020(12) -0.011(13) -0.006(13)
N1 0.034(3) 0.027(3) 0.043(3) -0.006(2) 0.008(2) -0.001(2)
N2 0.047(4) 0.045(3) 0.112(5) -0.040(3) 0.015(3) 0.003(3)
N3A 0.098(8) 0.040(6) 0.051(6) 0.000(5) -0.003(6) 0.000(6)
N3B 0.091(11) 0.066(10) 0.063(10) 0.000(9) -0.016(9) 0.002(9)
O1 0.036(3) 0.065(3) 0.077(3) 0.002(3) 0.014(2) 0.002(2)
O2 0.070(3) 0.039(3) 0.063(3) -0.009(2) 0.014(2) -0.021(2)
O3 0.036(2) 0.033(2) 0.033(2) -0.0092(18) -0.0023(17) -0.0023(18)
O4 0.048(3) 0.031(2) 0.037(2) -0.0048(18) -0.0092(19) -0.0087(19)
O5 0.045(2) 0.035(2) 0.039(2) -0.0186(19) 0.0104(18) -0.0134(19)
O6 0.035(2) 0.037(2) 0.028(2) -0.0013(18) 0.0052(17) 0.0055(19)
O7 0.039(2) 0.028(2) 0.035(2) -0.0021(17) 0.0129(17) 0.0078(18)
O8 0.033(2) 0.056(3) 0.038(2) -0.017(2) 0.0013(18) -0.009(2)
O9 0.035(2) 0.053(3) 0.033(2) -0.0008(19) -0.0032(19) -0.008(2)
O10 0.035(2) 0.023(2) 0.048(2) -0.0114(18) -0.0153(18) 0.0062(18)
O11 0.031(2) 0.022(2) 0.037(2) -0.0108(16) 0.0011(16) -0.0026(17)
O12 0.045(3) 0.033(2) 0.061(3) -0.015(2) 0.011(2) 0.006(2)
O13 0.057(3) 0.037(2) 0.043(3) 0.008(2) -0.001(2) 0.001(2)
S1 0.0427(10) 0.0394(10) 0.0486(10) -0.0057(8) 0.0101(8) -0.0107(8)

loop_
_atom_type_symbol
_atom_type_description
_atom_type_scat_dispersion_real
_atom_type_scat_dispersion_imag
_atom_type_scat_source
C C 0.0033 0.0016 'International Tables Vol C Tables 4.2.6.8 and 6.1.1.4'
H H 0.0000 0.0000 'International Tables Vol C Tables 4.2.6.8 and 6.1.1.4'
N N 0.0061 0.0033 'International Tables Vol C Tables 4.2.6.8 and 6.1.1.4'
O O 0.0106 0.0060 'International Tables Vol C Tables 4.2.6.8 and 6.1.1.4'
Gd Gd -0.1653 3.9035 'International Tables Vol C Tables 4.2.6.8 and 6.1.1.4'
Br Br -0.2901 2.4595 'International Tables Vol C Tables 4.2.6.8 and 6.1.1.4'
S S 0.1246 0.1234 'International Tables Vol C Tables 4.2.6.8 and 6.1.1.4'

loop_
_geom_angle_atom_site_label_1
_geom_angle_atom_site_label_2
_geom_angle_atom_site_label_3
_geom_angle
_geom_angle_site_symmetry_1
_geom_angle_site_symmetry_3
O11 Gd1 O7 72.80(11) 2_666 .
O11 Gd1 O13 137.22(13) 2_666 .
O7 Gd1 O13 72.44(14) . .
O11 Gd1 O12 146.82(13) 2_666 .
O7 Gd1 O12 140.33(13) . .
O13 Gd1 O12 70.86(14) . .
O11 Gd1 O6 79.29(12) 2_666 2_666
O7 Gd1 O6 133.05(12) . 2_666
O13 Gd1 O6 143.47(13) . 2_666
O12 Gd1 O6 75.45(13) . 2_666
O11 Gd1 O9 79.80(12) 2_666 2_666
O7 Gd1 O9 87.96(13) . 2_666
O13 Gd1 O9 74.82(14) . 2_666
O12 Gd1 O9 96.53(13) . 2_666
O6 Gd1 O9 123.47(12) 2_666 2_666
O11 Gd1 O8 77.05(12) 2_666 2_666
O7 Gd1 O8 134.33(13) . 2_666
O13 Gd1 O8 111.90(14) . 2_666
O12 Gd1 O8 74.67(13) . 2_666
O6 Gd1 O8 71.17(12) 2_666 2_666
O9 Gd1 O8 53.12(12) 2_666 2_666
O11 Gd1 O10 122.57(11) 2_666 .
O7 Gd1 O10 82.65(12) . .
O13 Gd1 O10 76.28(13) . .
O12 Gd1 O10 74.56(12) . .
O6 Gd1 O10 81.59(12) 2_666 .
O9 Gd1 O10 151.09(12) 2_666 .
O8 Gd1 O10 142.99(12) 2_666 .
O11 Gd1 O11 72.08(12) 2_666 .
O7 Gd1 O11 70.02(11) . .
O13 Gd1 O11 117.16(13) . .
O12 Gd1 O11 115.10(12) . .
O6 Gd1 O11 65.78(11) 2_666 .
O9 Gd1 O11 148.23(12) 2_666 .
O8 Gd1 O11 130.47(12) 2_666 .
O10 Gd1 O11 50.70(10) . .
O11 Gd1 C24 74.46(13) 2_666 2_666
O7 Gd1 C24 110.76(15) . 2_666
O13 Gd1 C24 95.54(16) . 2_666
O12 Gd1 C24 87.39(14) . 2_666
O6 Gd1 C24 96.66(15) 2_666 2_666
O9 Gd1 C24 26.92(13) 2_666 2_666
O8 Gd1 C24 26.43(13) 2_666 2_666
O10 Gd1 C24 161.75(13) . 2_666
O11 Gd1 C24 144.48(13) . 2_666
O11 Gd1 Gd1 38.29(8) 2_666 2_666
O7 Gd1 Gd1 66.71(8) . 2_666
O13 Gd1 Gd1 136.58(11) . 2_666
O12 Gd1 Gd1 139.95(10) . 2_666
O6 Gd1 Gd1 67.93(8) 2_666 2_666
O9 Gd1 Gd1 116.75(9) 2_666 2_666
O8 Gd1 Gd1 106.96(9) 2_666 2_666
O10 Gd1 Gd1 84.39(8) . 2_666
O11 Gd1 Gd1 33.80(7) . 2_666
C24 Gd1 Gd1 111.93(10) 2_666 2_666
C7 C2 C3 123.5(10) . .
C7 C2 C1 119.5(10) . .
C3 C2 C1 117.0(10) . .
C2 C3 C4 119.1(9) . .
C5 C4 C3 118.2(8) . .
C6 C5 C4 120.2(7) . .
C6 C5 S1 119.9(6) . .
C4 C5 S1 119.8(6) . .
C5 C6 C7 120.4(9) . .
C2 C7 C6 118.6(9) . .
N1 C8 C9 114.5(4) . .
N1 C8 C25 106.8(4) . .
C9 C8 C25 108.3(4) . .
N1 C8 C17 108.4(4) . .
C9 C8 C17 108.9(4) . .
C25 C8 C17 109.9(4) . .
O3 C9 C8 108.3(4) . .
C11 C10 O3 119.4(5) . .
C11 C10 C15 120.5(5) . .
O3 C10 C15 120.1(5) . .
C10 C11 C12 119.6(6) . .
C13 C12 C11 119.6(5) . .
C12 C13 C14 121.6(5) . .
C12 C13 Br1 119.3(4) . .
C14 C13 Br1 119.1(5) . .
C13 C14 C15 119.4(5) . .
C14 C15 C10 119.2(5) . .
C14 C15 C16 118.0(5) . .
C10 C15 C16 122.8(5) . .
O7 C16 O6 127.3(5) . .
O7 C16 C15 117.0(5) . .
O6 C16 C15 115.7(5) . .
O4 C17 C8 106.4(4) . .
O4 C18 C19 123.1(5) . .
O4 C18 C23 118.2(5) . .
C19 C18 C23 118.7(5) . .
C20 C19 C18 122.1(6) . .
C19 C20 C21 117.8(5) . .
C22 C21 C20 121.2(6) . .
C22 C21 Br2 119.9(5) . .
C20 C21 Br2 118.8(4) . .
C21 C22 C23 121.0(5) . .
C22 C23 C18 118.8(5) . .
C22 C23 C24 117.2(5) . .
C18 C23 C24 124.0(5) . .
O8 C24 O9 121.0(5) . .
O8 C24 C23 120.3(5) . .
O9 C24 C23 118.8(5) . .
O8 C24 Gd1 60.9(3) . 2_666
O9 C24 Gd1 60.9(3) . 2_666
C23 C24 Gd1 170.9(3) . 2_666
O5 C25 C8 109.6(4) . .
O5 C26 C27 117.4(5) . .
O5 C26 C31 123.6(5) . .
C27 C26 C31 118.9(5) . .
C28 C27 C26 121.8(6) . .
C27 C28 C29 118.9(5) . .
C30 C29 C28 120.4(6) . .
C30 C29 Br3 120.1(5) . .
C28 C29 Br3 119.5(4) . .
C31 C30 C29 120.8(6) . .
C30 C31 C26 119.1(5) . .
C30 C31 C32 118.1(5) . .
C26 C31 C32 122.6(5) . .
O10 C32 O11 122.6(5) . .
O10 C32 C31 118.2(4) . .
O11 C32 C31 119.1(5) . .
O12 C33 N2 126.7(7) . .
O13 C36A N3A 125.3(11) . .
O13 C36B N3B 133.1(19) . .
C8 N1 S1 126.9(3) . .
C33 N2 C35 119.6(7) . .
C33 N2 C34 121.6(7) . .
C35 N2 C34 118.7(7) . .
C36A N3A C38A 118.5(15) . .
C36A N3A C37A 119.5(12) . .
C38A N3A C37A 121.8(15) . .
C37B N3B C36B 131(2) . .
C37B N3B C38B 113(3) . .
C36B N3B C38B 116(2) . .
C10 O3 C9 112.4(4) . .
C18 O4 C17 119.7(4) . .
C26 O5 C25 119.2(4) . .
C16 O6 Gd1 135.0(3) . 2_666
C16 O7 Gd1 138.0(3) . .
C24 O8 Gd1 92.7(3) . 2_666
C24 O9 Gd1 92.2(3) . 2_666
C32 O10 Gd1 97.2(3) . .
C32 O11 Gd1 163.2(3) . 2_666
C32 O11 Gd1 88.9(3) . .
Gd1 O11 Gd1 107.92(12) 2_666 .
C33 O12 Gd1 130.5(4) . .
C36B O13 C36A 98.3(11) . .
C36B O13 Gd1 132.1(9) . .
C36A O13 Gd1 127.5(6) . .
O2 S1 O1 119.8(3) . .
O2 S1 N1 105.9(2) . .
O1 S1 N1 108.3(2) . .
O2 S1 C5 106.0(3) . .
O1 S1 C5 107.0(3) . .
N1 S1 C5 109.6(3) . .

loop_
_geom_bond_atom_site_label_1
_geom_bond_atom_site_label_2
_geom_bond_distance
_geom_bond_site_symmetry_2
Gd1 O11 2.374(3) 2_666
Gd1 O7 2.399(3) .
Gd1 O13 2.415(4) .
Gd1 O12 2.415(4) .
Gd1 O6 2.418(3) 2_666
Gd1 O9 2.442(4) 2_666
Gd1 O8 2.444(4) 2_666
Gd1 O10 2.480(3) .
Gd1 O11 2.645(3) .
Gd1 C24 2.794(5) 2_666
Gd1 Gd1 4.0613(7) 2_666
Br1 C13 1.900(6) .
Br2 C21 1.901(6) .
Br3 C29 1.887(6) .
C1 C2 1.538(11) .
C2 C7 1.296(11) .
C2 C3 1.370(12) .
C3 C4 1.413(10) .
C4 C5 1.386(9) .
C5 C6 1.358(9) .
C5 S1 1.753(7) .
C6 C7 1.427(10) .
C8 N1 1.493(6) .
C8 C9 1.515(7) .
C8 C25 1.515(7) .
C8 C17 1.548(7) .
C9 O3 1.446(6) .
C10 C11 1.371(7) .
C10 O3 1.388(6) .
C10 C15 1.390(7) .
C11 C12 1.386(8) .
C12 C13 1.361(8) .
C13 C14 1.367(7) .
C14 C15 1.388(7) .
C15 C16 1.509(7) .
C16 O7 1.251(6) .
C16 O6 1.268(6) .
C17 O4 1.432(6) .
C18 O4 1.352(6) .
C18 C19 1.395(7) .
C18 C23 1.406(7) .
C19 C20 1.379(7) .
C20 C21 1.383(8) .
C21 C22 1.378(7) .
C22 C23 1.379(7) .
C23 C24 1.499(7) .
C24 O8 1.245(6) .
C24 O9 1.266(6) .
C24 Gd1 2.794(5) 2_666
C25 O5 1.435(6) .
C26 O5 1.368(6) .
C26 C27 1.381(7) .
C26 C31 1.407(7) .
C27 C28 1.368(8) .
C28 C29 1.384(8) .
C29 C30 1.381(7) .
C30 C31 1.369(7) .
C31 C32 1.521(7) .
C32 O10 1.242(6) .
C32 O11 1.265(6) .
C33 O12 1.194(7) .
C33 N2 1.341(7) .
C34 N2 1.443(9) .
C35 N2 1.412(9) .
C36A O13 1.213(11) .
C36A N3A 1.344(13) .
C37A N3A 1.497(17) .
C38A N3A 1.37(2) .
C36B O13 1.209(19) .
C36B N3B 1.39(3) .
C37B N3B 1.32(3) .
C38B N3B 1.54(4) .
N1 S1 1.610(4) .
O1 S1 1.434(4) .
O2 S1 1.424(4) .
O6 Gd1 2.418(3) 2_666
O8 Gd1 2.444(4) 2_666
O9 Gd1 2.442(4) 2_666
O11 Gd1 2.374(3) 2_666

loop_
_geom_torsion_atom_site_label_1
_geom_torsion_atom_site_label_2
_geom_torsion_atom_site_label_3
_geom_torsion_atom_site_label_4
_geom_torsion
_geom_torsion_site_symmetry_1
_geom_torsion_site_symmetry_4
C7 C2 C3 C4 1.3(14) . .
C1 C2 C3 C4 -177.8(8) . .
C2 C3 C4 C5 0.2(12) . .
C3 C4 C5 C6 -1.0(11) . .
C3 C4 C5 S1 -176.8(6) . .
C4 C5 C6 C7 0.5(11) . .
S1 C5 C6 C7 176.2(6) . .
C3 C2 C7 C6 -1.9(14) . .
C1 C2 C7 C6 177.2(7) . .
C5 C6 C7 C2 1.0(13) . .
N1 C8 C9 O3 67.3(5) . .
C25 C8 C9 O3 -51.8(5) . .
C17 C8 C9 O3 -171.2(4) . .
O3 C10 C11 C12 -179.1(5) . .
C15 C10 C11 C12 0.6(9) . .
C10 C11 C12 C13 2.5(9) . .
C11 C12 C13 C14 -2.9(10) . .
C11 C12 C13 Br1 177.0(5) . .
C12 C13 C14 C15 0.1(9) . .
Br1 C13 C14 C15 -179.8(4) . .
C13 C14 C15 C10 3.0(8) . .
C13 C14 C15 C16 -173.7(5) . .
C11 C10 C15 C14 -3.3(8) . .
O3 C10 C15 C14 176.3(5) . .
C11 C10 C15 C16 173.2(5) . .
O3 C10 C15 C16 -7.2(8) . .
C14 C15 C16 O7 116.2(6) . .
C10 C15 C16 O7 -60.4(7) . .
C14 C15 C16 O6 -61.7(7) . .
C10 C15 C16 O6 121.7(6) . .
N1 C8 C17 O4 -167.5(4) . .
C9 C8 C17 O4 67.3(5) . .
C25 C8 C17 O4 -51.2(5) . .
O4 C18 C19 C20 -174.1(5) . .
C23 C18 C19 C20 5.5(8) . .
C18 C19 C20 C21 -1.5(8) . .
C19 C20 C21 C22 -2.6(9) . .
C19 C20 C21 Br2 175.0(4) . .
C20 C21 C22 C23 2.5(9) . .
Br2 C21 C22 C23 -175.0(4) . .
C21 C22 C23 C18 1.6(8) . .
C21 C22 C23 C24 179.5(5) . .
O4 C18 C23 C22 174.1(5) . .
C19 C18 C23 C22 -5.5(7) . .
O4 C18 C23 C24 -3.6(7) . .
C19 C18 C23 C24 176.8(5) . .
C22 C23 C24 O8 166.4(5) . .
C18 C23 C24 O8 -15.9(8) . .
C22 C23 C24 O9 -13.5(7) . .
C18 C23 C24 O9 164.2(5) . .
C22 C23 C24 Gd1 -99(3) . 2_666
C18 C23 C24 Gd1 79(3) . 2_666
N1 C8 C25 O5 60.5(5) . .
C9 C8 C25 O5 -175.7(4) . .
C17 C8 C25 O5 -56.8(5) . .
O5 C26 C27 C28 -178.8(5) . .
C31 C26 C27 C28 -0.6(8) . .
C26 C27 C28 C29 -1.9(9) . .
C27 C28 C29 C30 1.5(9) . .
C27 C28 C29 Br3 -179.4(4) . .
C28 C29 C30 C31 1.6(8) . .
Br3 C29 C30 C31 -177.5(4) . .
C29 C30 C31 C26 -4.1(7) . .
C29 C30 C31 C32 171.1(5) . .
O5 C26 C31 C30 -178.3(4) . .
C27 C26 C31 C30 3.6(7) . .
O5 C26 C31 C32 6.7(7) . .
C27 C26 C31 C32 -171.3(5) . .
C30 C31 C32 O10 -114.3(5) . .
C26 C31 C32 O10 60.6(6) . .
C30 C31 C32 O11 61.7(6) . .
C26 C31 C32 O11 -123.4(5) . .
C9 C8 N1 S1 54.5(6) . .
C25 C8 N1 S1 174.4(4) . .
C17 C8 N1 S1 -67.3(5) . .
O12 C33 N2 C35 -2.4(11) . .
O12 C33 N2 C34 174.6(7) . .
O13 C36A N3A C38A 1(2) . .
O13 C36A N3A C37A 177.0(10) . .
O13 C36B N3B C37B -173(2) . .
O13 C36B N3B C38B -2(4) . .
C11 C10 O3 C9 89.2(6) . .
C15 C10 O3 C9 -90.5(6) . .
C8 C9 O3 C10 170.8(4) . .
C19 C18 O4 C17 26.2(7) . .
C23 C18 O4 C17 -153.4(5) . .
C8 C17 O4 C18 139.5(4) . .
C27 C26 O5 C25 -145.8(5) . .
C31 C26 O5 C25 36.1(7) . .
C8 C25 O5 C26 127.4(5) . .
O7 C16 O6 Gd1 12.8(8) . 2_666
C15 C16 O6 Gd1 -169.6(3) . 2_666
O6 C16 O7 Gd1 17.6(9) . .
C15 C16 O7 Gd1 -160.0(4) . .
O11 Gd1 O7 C16 18.7(5) 2_666 .
O13 Gd1 O7 C16 173.3(5) . .
O12 Gd1 O7 C16 -163.6(5) . .
O6 Gd1 O7 C16 -37.6(6) 2_666 .
O9 Gd1 O7 C16 98.6(5) 2_666 .
O8 Gd1 O7 C16 69.6(5) 2_666 .
O10 Gd1 O7 C16 -108.8(5) . .
O11 Gd1 O7 C16 -58.0(5) . .
C24 Gd1 O7 C16 84.0(5) 2_666 .
Gd1 Gd1 O7 C16 -21.8(5) 2_666 .
O9 C24 O8 Gd1 -10.4(5) . 2_666
C23 C24 O8 Gd1 169.7(4) . 2_666
O8 C24 O9 Gd1 10.5(5) . 2_666
C23 C24 O9 Gd1 -169.7(4) . 2_666
O11 C32 O10 Gd1 -9.0(5) . .
C31 C32 O10 Gd1 166.9(4) . .
O11 Gd1 O10 C32 10.7(3) 2_666 .
O7 Gd1 O10 C32 74.8(3) . .
O13 Gd1 O10 C32 148.4(3) . .
O12 Gd1 O10 C32 -138.0(3) . .
O6 Gd1 O10 C32 -60.8(3) 2_666 .
O9 Gd1 O10 C32 146.9(3) 2_666 .
O8 Gd1 O10 C32 -103.3(3) 2_666 .
O11 Gd1 O10 C32 4.6(3) . .
C24 Gd1 O10 C32 -146.6(4) 2_666 .
Gd1 Gd1 O10 C32 7.6(3) 2_666 .
O10 C32 O11 Gd1 -169.1(8) . 2_666
C31 C32 O11 Gd1 15.1(14) . 2_666
O10 C32 O11 Gd1 8.3(5) . .
C31 C32 O11 Gd1 -167.5(4) . .
O11 Gd1 O11 C32 -179.2(3) 2_666 .
O7 Gd1 O11 C32 -101.5(3) . .
O13 Gd1 O11 C32 -44.7(3) . .
O12 Gd1 O11 C32 35.7(3) . .
O6 Gd1 O11 C32 94.7(3) 2_666 .
O9 Gd1 O11 C32 -150.3(3) 2_666 .
O8 Gd1 O11 C32 126.6(3) 2_666 .
O10 Gd1 O11 C32 -4.5(3) . .
C24 Gd1 O11 C32 160.4(3) 2_666 .
Gd1 Gd1 O11 C32 -179.2(3) 2_666 .
O11 Gd1 O11 Gd1 0.0 2_666 2_666
O7 Gd1 O11 Gd1 77.69(14) . 2_666
O13 Gd1 O11 Gd1 134.52(14) . 2_666
O12 Gd1 O11 Gd1 -145.07(13) . 2_666
O6 Gd1 O11 Gd1 -86.06(14) 2_666 2_666
O9 Gd1 O11 Gd1 28.9(3) 2_666 2_666
O8 Gd1 O11 Gd1 -54.17(18) 2_666 2_666
O10 Gd1 O11 Gd1 174.7(2) . 2_666
C24 Gd1 O11 Gd1 -20.4(3) 2_666 2_666
N2 C33 O12 Gd1 170.5(5) . .
O11 Gd1 O12 C33 -24.4(7) 2_666 .
O7 Gd1 O12 C33 159.6(5) . .
O13 Gd1 O12 C33 -177.1(6) . .
O6 Gd1 O12 C33 17.2(6) 2_666 .
O9 Gd1 O12 C33 -105.7(6) 2_666 .
O8 Gd1 O12 C33 -56.8(6) 2_666 .
O10 Gd1 O12 C33 102.4(6) . .
O11 Gd1 O12 C33 71.1(6) . .
C24 Gd1 O12 C33 -80.3(6) 2_666 .
Gd1 Gd1 O12 C33 41.5(6) 2_666 .
N3B C36B O13 C36A -8(2) . .
N3B C36B O13 Gd1 -171.9(17) . .
N3A C36A O13 C36B 9.9(14) . .
N3A C36A O13 Gd1 175.0(8) . .
O11 Gd1 O13 C36B 50.6(12) 2_666 .
O7 Gd1 O13 C36B 13.6(12) . .
O12 Gd1 O13 C36B -151.1(12) . .
O6 Gd1 O13 C36B -127.3(12) 2_666 .
O9 Gd1 O13 C36B 106.3(12) 2_666 .
O8 Gd1 O13 C36B 145.1(12) 2_666 .
O10 Gd1 O13 C36B -72.9(12) . .
O11 Gd1 O13 C36B -42.0(12) . .
C24 Gd1 O13 C36B 123.7(12) 2_666 .
Gd1 Gd1 O13 C36B -6.8(12) 2_666 .
O11 Gd1 O13 C36A -109.3(7) 2_666 .
O7 Gd1 O13 C36A -146.3(7) . .
O12 Gd1 O13 C36A 49.1(7) . .
O6 Gd1 O13 C36A 72.8(7) 2_666 .
O9 Gd1 O13 C36A -53.6(7) 2_666 .
O8 Gd1 O13 C36A -14.8(7) 2_666 .
O10 Gd1 O13 C36A 127.2(7) . .
O11 Gd1 O13 C36A 158.1(7) . .
C24 Gd1 O13 C36A -36.2(7) 2_666 .
Gd1 Gd1 O13 C36A -166.6(6) 2_666 .
C8 N1 S1 O2 163.3(4) . .
C8 N1 S1 O1 33.7(5) . .
C8 N1 S1 C5 -82.7(5) . .
C6 C5 S1 O2 -119.7(6) . .
C4 C5 S1 O2 56.1(6) . .
C6 C5 S1 O1 9.2(7) . .
C4 C5 S1 O1 -175.0(5) . .
C6 C5 S1 N1 126.4(6) . .
C4 C5 S1 N1 -57.8(6) . .

loop_
_platon_squeeze_void_nr
_platon_squeeze_void_average_x
_platon_squeeze_void_average_y
_platon_squeeze_void_average_z
_platon_squeeze_void_volume
_platon_squeeze_void_count_electrons
_platon_squeeze_void_content
1 0.393 0.756 1.014 168 35 ' '
2 0.607 0.243 -0.014 167 35 ' '
3 0.500 1.000 0.500 548 29 ' '
